data_4123669
loop_
_publ_author_name
'Masarwa, Ahmad'
'Weber, Manuel'
'Sarpong, Richmond'

_publ_section_title
;
 Selective C-C and C-h bond activation/cleavage of pinene derivatives:
 synthesis of enantiopure cyclohexenone scaffolds and mechanistic
 insights.
;
_journal_issue 19
_journal_name_full 'Journal of the American Chemical Society'
_journal_page_first 6327
_journal_page_last 6334
_journal_paper_doi 10.1021/jacs.5b02254
_journal_volume 137
_journal_year 2015
_chemical_absolute_configuration ad
_chemical_formula_sum 'C10 H16 O3'
_chemical_formula_weight 184.23
_chemical_name_common AM-I-116A
_chemical_name_systematic
; 
 sarpong78 
;
_space_group.centring_type P

_space_group_crystal_system orthorhombic
_space_group_IT_number 19
_space_group_name_Hall 'P 2ac 2ab'
_space_group_name_H-M_alt 'P 21 21 21'
_symmetry_space_group_name_Hall 'P 2ac 2ab'
_symmetry_space_group_name_H-M 'P 21 21 21'
_atom_sites_solution_hydrogens geom
_atom_sites_solution_primary iterative
_atom_sites_solution_secondary difmap
_audit_creation_method SHELXL-2014
_cell_angle_alpha 90
_cell_angle_beta 90
_cell_angle_gamma 90
_cell_formula_units_Z 4
_cell_length_a 8.2940(4)
_cell_length_b 9.0364(4)
_cell_length_c 12.1700(6)
_cell_measurement_reflns_used 9877
_cell_measurement_temperature 100(2)
_cell_measurement_theta_max 68.10
_cell_measurement_theta_min 4.89
_cell_volume 912.12(7)
_computing_cell_refinement 'Bruker SAINT'
_computing_data_collection 'Bruker APEX2'
_computing_data_reduction 'Bruker SAINT'
_computing_molecular_graphics ORTEP-32
_computing_publication_material WinGX
_computing_structure_refinement SHELXL-2014
_computing_structure_solution SHELXT
_diffrn_ambient_temperature 100(2)
_diffrn_detector_area_resol_mean 8.366
_diffrn_measured_fraction_theta_full 1.000
_diffrn_measured_fraction_theta_max 1.000
_diffrn_measurement_device_type 'Bruker APEX-II CCD'
_diffrn_measurement_method 'phi and omega scans'
_diffrn_radiation_type CuK\a
_diffrn_radiation_wavelength 1.54178
_diffrn_reflns_av_R_equivalents 0.0264
_diffrn_reflns_av_unetI/netI 0.0114
_diffrn_reflns_Laue_measured_fraction_full 1.000
_diffrn_reflns_Laue_measured_fraction_max 1.000
_diffrn_reflns_limit_h_max 9
_diffrn_reflns_limit_h_min -9
_diffrn_reflns_limit_k_max 10
_diffrn_reflns_limit_k_min -10
_diffrn_reflns_limit_l_max 14
_diffrn_reflns_limit_l_min -14
_diffrn_reflns_number 21215
_diffrn_reflns_point_group_measured_fraction_full 1.000
_diffrn_reflns_point_group_measured_fraction_max 0.999
_diffrn_reflns_theta_full 67.000
_diffrn_reflns_theta_max 68.193
_diffrn_reflns_theta_min 6.099
_diffrn_source 'microfocus rotating anode'
_exptl_absorpt_coefficient_mu 0.799
_exptl_absorpt_correction_T_max 0.929
_exptl_absorpt_correction_T_min 0.854
_exptl_absorpt_correction_type multi-scan
_exptl_absorpt_process_details SADABS
_exptl_crystal_colour colorless
_exptl_crystal_density_diffrn 1.342
_exptl_crystal_description prism
_exptl_crystal_F_000 400
_exptl_crystal_size_max 0.060
_exptl_crystal_size_mid 0.050
_exptl_crystal_size_min 0.050
_refine_diff_density_max 0.177
_refine_diff_density_min -0.203
_refine_diff_density_rms 0.043
_refine_ls_abs_structure_details
; 
 Flack x determined using 670 quotients [(I+)-(I-)]/[(I+)+(I-)] 
 (Parsons, Flack and Wagner, Acta Cryst. B69 (2013) 249-259). 
;
_refine_ls_abs_structure_Flack 0.00(3)
_refine_ls_extinction_method none
_refine_ls_goodness_of_fit_ref 1.091
_refine_ls_hydrogen_treatment constr
_refine_ls_matrix_type full
_refine_ls_number_parameters 122
_refine_ls_number_reflns 1651
_refine_ls_number_restraints 0
_refine_ls_restrained_S_all 1.091
_refine_ls_R_factor_all 0.0278
_refine_ls_R_factor_gt 0.0277
_refine_ls_shift/su_max 0.000
_refine_ls_shift/su_mean 0.000
_refine_ls_structure_factor_coef Fsqd
_refine_ls_weighting_details 'w=1/[\s^2^(Fo^2^)+(0.0430P)^2^+0.2311P] where P=(Fo^2^+2Fc^2^)/3'
_refine_ls_weighting_scheme calc
_refine_ls_wR_factor_gt 0.0723
_refine_ls_wR_factor_ref 0.0724
_reflns_Friedel_coverage 0.688
_reflns_Friedel_fraction_full 1.000
_reflns_Friedel_fraction_max 0.997
_reflns_number_gt 1640
_reflns_number_total 1651
_reflns_threshold_expression 'I > 2\s(I)'
_cod_data_source_file ja5b02254_si_002.cif
_cod_data_source_block sarpong78
_cod_depositor_comments
;Adding full bibliography for 4123577--4123669.cif.

The following automatic conversions were performed:

'_space_group.centring_type' value 'primitive' was replaced with the
value 'P' as specified in the replacement file
'/home/antanas/src/cod-tools/trunk/data/replacement-values/replacement_values.lst'.

Automatic conversion script
Id: cif_fix_values 5642 2017-10-24 12:04:52Z antanas 
;
_cod_database_code 4123669
_shelx_space_group_comment
; 
The symmetry employed for this shelxl refinement is uniquely defined 
by the following loop, which should always be used as a source of 
symmetry information in preference to the above space-group names. 
They are only intended as comments. 
;
_shelx_estimated_absorpt_t_min 0.954
_shelx_estimated_absorpt_t_max 0.961
_shelxl_version_number 2014-1

loop_
_space_group_symop_operation_xyz
'x, y, z'
'-x+1/2, -y, z+1/2'
'-x, y+1/2, -z+1/2'
'x+1/2, -y+1/2, -z'

loop_
_atom_site_label
_atom_site_type_symbol
_atom_site_fract_x
_atom_site_fract_y
_atom_site_fract_z
_atom_site_U_iso_or_equiv
_atom_site_adp_type
_atom_site_occupancy
_atom_site_site_symmetry_order
_atom_site_calc_flag
_atom_site_refinement_flags_posn
_atom_site_refinement_flags_adp
C1 C 0.5402(2) 0.52882(19) 0.61701(13) 0.0143(4) Uani 1 1 d . .
C2 C 0.3798(2) 0.60281(18) 0.65240(14) 0.0155(4) Uani 1 1 d . .
H2 H 0.3546 0.5718 0.7294 0.019 Uiso 1 1 calc R U
C3 C 0.2426(2) 0.55177(19) 0.57724(15) 0.0166(4) Uani 1 1 d . .
H3A H 0.1923 0.4615 0.6080 0.020 Uiso 1 1 calc R U
H3B H 0.1590 0.6298 0.5731 0.020 Uiso 1 1 calc R U
C4 C 0.3073(2) 0.51923(19) 0.46199(15) 0.0156(4) Uani 1 1 d . .
H4 H 0.2224 0.5059 0.4045 0.019 Uiso 1 1 calc R U
C5 C 0.4424(2) 0.63208(19) 0.43147(13) 0.0152(4) Uani 1 1 d . .
H5A H 0.4616 0.6427 0.3516 0.018 Uiso 1 1 calc R U
H5B H 0.4318 0.7297 0.4678 0.018 Uiso 1 1 calc R U
C6 C 0.5584(2) 0.52444(19) 0.48972(13) 0.0138(4) Uani 1 1 d . .
C7 C 0.4416(2) 0.39596(18) 0.46297(13) 0.0145(4) Uani 1 1 d . .
C8 C 0.4501(2) 0.29028(18) 0.55948(13) 0.0168(4) Uani 1 1 d . .
H8A H 0.3408 0.2564 0.5804 0.020 Uiso 1 1 calc R U
H8B H 0.5165 0.2028 0.5409 0.020 Uiso 1 1 calc R U
C9 C 0.6833(2) 0.5897(2) 0.67909(14) 0.0176(4) Uani 1 1 d . .
H9A H 0.6943 0.6956 0.6637 0.026 Uiso 1 1 calc R U
H9B H 0.7813 0.5379 0.6558 0.026 Uiso 1 1 calc R U
H9C H 0.6671 0.5749 0.7581 0.026 Uiso 1 1 calc R U
C10 C 0.4602(2) 0.3205(2) 0.35195(14) 0.0193(4) Uani 1 1 d . .
H10A H 0.4542 0.3947 0.2934 0.029 Uiso 1 1 calc R U
H10B H 0.3736 0.2478 0.3422 0.029 Uiso 1 1 calc R U
H10C H 0.5648 0.2702 0.3487 0.029 Uiso 1 1 calc R U
O1 O 0.52302(15) 0.37327(13) 0.64819(9) 0.0163(3) Uani 1 1 d . .
O2 O 0.38884(15) 0.76117(13) 0.64879(10) 0.0184(3) Uani 1 1 d . .
H2A H 0.4203 0.7932 0.7099 0.028 Uiso 1 1 calc R U
O3 O 0.71931(15) 0.50931(13) 0.45540(11) 0.0183(3) Uani 1 1 d . .
H3 H 0.7521 0.5902 0.4298 0.027 Uiso 1 1 calc R U

loop_
_atom_site_aniso_label
_atom_site_aniso_U_11
_atom_site_aniso_U_22
_atom_site_aniso_U_33
_atom_site_aniso_U_23
_atom_site_aniso_U_13
_atom_site_aniso_U_12
C1 0.0189(8) 0.0108(8) 0.0133(8) 0.0018(6) -0.0006(7) -0.0002(7)
C2 0.0196(8) 0.0142(8) 0.0127(8) 0.0009(7) 0.0008(7) 0.0009(7)
C3 0.0159(8) 0.0148(8) 0.0192(9) -0.0011(7) 0.0010(7) 0.0001(7)
C4 0.0169(8) 0.0157(8) 0.0142(8) -0.0003(7) -0.0026(7) 0.0011(7)
C5 0.0195(8) 0.0148(8) 0.0113(7) 0.0018(6) -0.0011(6) 0.0010(7)
C6 0.0150(8) 0.0132(8) 0.0132(8) 0.0010(6) 0.0008(6) -0.0002(7)
C7 0.0165(8) 0.0120(8) 0.0151(8) -0.0010(7) -0.0006(7) 0.0008(7)
C8 0.0216(8) 0.0129(8) 0.0159(8) -0.0010(7) -0.0019(7) -0.0019(7)
C9 0.0204(9) 0.0149(8) 0.0175(9) -0.0003(7) -0.0038(7) 0.0003(7)
C10 0.0237(9) 0.0185(8) 0.0159(8) -0.0043(8) -0.0032(8) 0.0024(7)
O1 0.0242(7) 0.0115(6) 0.0131(5) 0.0015(5) -0.0025(5) -0.0019(5)
O2 0.0255(6) 0.0137(6) 0.0160(6) -0.0036(5) -0.0056(5) 0.0028(5)
O3 0.0163(6) 0.0174(6) 0.0211(7) 0.0030(5) 0.0042(5) 0.0014(5)

loop_
_atom_type_symbol
_atom_type_description
_atom_type_scat_dispersion_real
_atom_type_scat_dispersion_imag
_atom_type_scat_source
C C 0.0181 0.0091 'International Tables Vol C Tables 4.2.6.8 and 6.1.1.4'
H H 0.0000 0.0000 'International Tables Vol C Tables 4.2.6.8 and 6.1.1.4'
O O 0.0492 0.0322 'International Tables Vol C Tables 4.2.6.8 and 6.1.1.4'

loop_
_geom_angle_atom_site_label_1
_geom_angle_atom_site_label_2
_geom_angle_atom_site_label_3
_geom_angle
O1 C1 C9 107.24(13)
O1 C1 C2 105.02(13)
C9 C1 C2 112.23(14)
O1 C1 C6 104.07(13)
C9 C1 C6 115.49(15)
C2 C1 C6 111.78(14)
O2 C2 C3 108.73(14)
O2 C2 C1 112.18(14)
C3 C2 C1 110.00(13)
O2 C2 H2 108.6
C3 C2 H2 108.6
C1 C2 H2 108.6
C4 C3 C2 110.16(14)
C4 C3 H3A 109.6
C2 C3 H3A 109.6
C4 C3 H3B 109.6
C2 C3 H3B 109.6
H3A C3 H3B 108.1
C3 C4 C5 110.15(14)
C3 C4 C7 112.14(14)
C5 C4 C7 87.46(13)
C3 C4 H4 114.7
C5 C4 H4 114.7
C7 C4 H4 114.7
C6 C5 C4 85.80(13)
C6 C5 H5A 114.4
C4 C5 H5A 114.4
C6 C5 H5B 114.4
C4 C5 H5B 114.4
H5A C5 H5B 111.5
O3 C6 C5 121.19(14)
O3 C6 C7 117.34(14)
C5 C6 C7 89.19(13)
O3 C6 C1 113.00(14)
C5 C6 C1 112.38(14)
C7 C6 C1 99.64(13)
C8 C7 C10 113.65(13)
C8 C7 C6 106.32(13)
C10 C7 C6 117.39(14)
C8 C7 C4 118.94(15)
C10 C7 C4 112.45(14)
C6 C7 C4 85.07(12)
O1 C8 C7 105.72(13)
O1 C8 H8A 110.6
C7 C8 H8A 110.6
O1 C8 H8B 110.6
C7 C8 H8B 110.6
H8A C8 H8B 108.7
C1 C9 H9A 109.5
C1 C9 H9B 109.5
H9A C9 H9B 109.5
C1 C9 H9C 109.5
H9A C9 H9C 109.5
H9B C9 H9C 109.5
C7 C10 H10A 109.5
C7 C10 H10B 109.5
H10A C10 H10B 109.5
C7 C10 H10C 109.5
H10A C10 H10C 109.5
H10B C10 H10C 109.5
C8 O1 C1 110.19(12)
C2 O2 H2A 109.5
C6 O3 H3 109.5

loop_
_geom_bond_atom_site_label_1
_geom_bond_atom_site_label_2
_geom_bond_distance
C1 O1 1.463(2)
C1 C9 1.511(2)
C1 C2 1.549(2)
C1 C6 1.557(2)
C2 O2 1.434(2)
C2 C3 1.532(2)
C2 H2 1.0000
C3 C4 1.530(2)
C3 H3A 0.9900
C3 H3B 0.9900
C4 C5 1.560(2)
C4 C7 1.576(2)
C4 H4 1.0000
C5 C6 1.541(2)
C5 H5A 0.9900
C5 H5B 0.9900
C6 O3 1.405(2)
C6 C7 1.547(2)
C7 C8 1.515(2)
C7 C10 1.521(2)
C8 O1 1.447(2)
C8 H8A 0.9900
C8 H8B 0.9900
C9 H9A 0.9800
C9 H9B 0.9800
C9 H9C 0.9800
C10 H10A 0.9800
C10 H10B 0.9800
C10 H10C 0.9800
O2 H2A 0.8400
O3 H3 0.8400
